data_4002354
loop_
_publ_author_name
'Kuromoto, T.Y.'
'Kauzlarich, S.M.'
'Webb, D.J.'

_publ_section_title
;
 Structure and properties of the transition-metal Zintl compounds: A14 Mn
 Bi11 (A= Ca, Sr, Ba)
;
_journal_name_full 'Chemistry of Materials (1,1989-)'
_journal_page_first 435
_journal_page_last 440
_journal_volume 4
_journal_year 1992
_chemical_formula_sum 'Bi11 Ca14 Mn'
_space_group_IT_number 142
_symmetry_space_group_name_Hall '-I 4bd 2c'
_symmetry_space_group_name_H-M 'I 41/a c d :2'
_cell_angle_alpha 90
_cell_angle_beta 90
_cell_angle_gamma 90
_cell_formula_units_Z 8
_cell_length_a 17.002
_cell_length_b 17.002
_cell_length_c 22.422
_cell_volume 6481.483
_citation_journal_id_ASTM CMATEX
_cod_data_source_file Kuromoto_CMATEX_1992_222.cif
_cod_data_source_block Bi11Ca14Mn1
_cod_original_cell_volume 6481.484
_cod_original_formula_sum 'Bi11 Ca14 Mn1'
_cod_database_code 4002354

loop_
_symmetry_equiv_pos_as_xyz
x,y,z
-y+1/4,x+3/4,z+1/4
-x+1/2,-y,z+1/2
y+1/4,-x+1/4,z+3/4
x,-y,-z+1/2
y+1/4,x+3/4,-z+3/4
-x+1/2,y,-z
-y+1/4,-x+1/4,-z+1/4
-x,-y,-z
y-1/4,-x-3/4,-z-1/4
x-1/2,y,-z-1/2
-y-1/4,x-1/4,-z-3/4
-x,y,z-1/2
-y-1/4,-x-3/4,z-3/4
x-1/2,-y,z
y-1/4,x-1/4,z-1/4
x+1/2,y+1/2,z+1/2
-y+3/4,x+5/4,z+3/4
-x+1,-y+1/2,z+1
y+3/4,-x+3/4,z+5/4
x+1/2,-y+1/2,-z+1
y+3/4,x+5/4,-z+5/4
-x+1,y+1/2,-z+1/2
-y+3/4,-x+3/4,-z+3/4
-x+1/2,-y+1/2,-z+1/2
y+1/4,-x-1/4,-z+1/4
x,y+1/2,-z
-y+1/4,x+1/4,-z-1/4
-x+1/2,y+1/2,z
-y+1/4,-x-1/4,z-1/4
x,-y+1/2,z+1/2
y+1/4,x+1/4,z+1/4

loop_
_atom_site_label
_atom_site_type_symbol
_atom_site_fract_x
_atom_site_fract_y
_atom_site_fract_z
_atom_site_occupancy
_atom_site_U_iso_or_equiv
Ca4 Ca 0.8221 0.0899 0.8429 1 0.0
Mn1 Mn 0.5 0.25 0.125 1 0.0
Ca3 Ca 0.3536 0 0.25 1 0.0
Ca2 Ca 0.9776 0.1235 0.0037 1 0.0
Bi2 Bi 0.0062 0.1083 0.8103 1 0.0
Ca1 Ca 0.1759 0.2906 0.5778 1 0.0
Bi4 Bi 0 0.25 0.125 1 0.0
Bi3 Bi 0.8701 0.9725 0.9531 1 0.0
Bi1 Bi 0.1388 0.3886 0.125 1 0.0
